data_4501360
loop_
_publ_author_name
'Sekiya, Ryo'
'Nishikiori, Shin-ichi'

_publ_section_title
;
 Structural Extension from an Isonicotinic Acid Dimer to
 4-(4-Pyridyl)benzoic Acid (pybenH) Dimer: X-ray Crystal Structure
 Analysis and Inclusion Properties of a Hydrogen-Bonded Coordination
 Polymer [Ni(SCN)2(pybenH)2]\\infty
;
_journal_issue 12
_journal_name_full 'Crystal Growth &amp; Design'
_journal_page_first 5574
_journal_paper_doi 10.1021/cg201141k
_journal_volume 11
_journal_year 2011
_chemical_formula_moiety 'C26 H18 N4 Ni O4 S2, 0.5(C12 H10 N2)'
_chemical_formula_sum 'C32 H23 N5 Ni O4 S2'
_chemical_formula_weight 664.39
_chemical_name_systematic
;
 ?
;
_space_group_IT_number 2
_symmetry_cell_setting triclinic
_symmetry_space_group_name_Hall '-P 1'
_symmetry_space_group_name_H-M 'P -1'
_atom_sites_solution_hydrogens geom
_atom_sites_solution_primary direct
_atom_sites_solution_secondary difmap
_audit_creation_date 2011-07-25T13:00:39-00:00
_audit_creation_method 'WinGX routine CIF_UPDATE'
_cell_angle_alpha 94.429(7)
_cell_angle_beta 47.263(7)
_cell_angle_gamma 108.899(6)
_cell_formula_units_Z 2
_cell_length_a 8.0084(12)
_cell_length_b 10.8831(17)
_cell_length_c 25.266(3)
_cell_measurement_reflns_used 6191
_cell_measurement_temperature 153(2)
_cell_measurement_theta_max 29.79
_cell_measurement_theta_min 3.02
_cell_volume 1497.6(4)
_computing_cell_refinement RAPID-AUTO
_computing_data_collection RAPID-AUTO
_computing_data_reduction RAPID-AUTO
_computing_structure_refinement 'SHELXL-97 (Sheldrick, 1997)'
_computing_structure_solution 'SHELXS-97 (Sheldrick, 1997)'
_diffrn_ambient_temperature 153(2)
_diffrn_measured_fraction_theta_full 0.991
_diffrn_measured_fraction_theta_max 0.965
_diffrn_measurement_device_type 'Rigaku Raxis Rapid'
_diffrn_measurement_method '\w scans'
_diffrn_radiation_monochromator graphite
_diffrn_radiation_probe x-ray
_diffrn_radiation_source 'sealed tube'
_diffrn_radiation_type MoK\a
_diffrn_radiation_wavelength 0.71073
_diffrn_reflns_av_R_equivalents 0.0334
_diffrn_reflns_av_unetI/netI 0.0519
_diffrn_reflns_limit_h_max 0
_diffrn_reflns_limit_h_min -11
_diffrn_reflns_limit_k_max 15
_diffrn_reflns_limit_k_min -14
_diffrn_reflns_limit_l_max 24
_diffrn_reflns_limit_l_min -35
_diffrn_reflns_number 17246
_diffrn_reflns_theta_full 25
_diffrn_reflns_theta_max 29.79
_diffrn_reflns_theta_min 3.02
_exptl_absorpt_coefficient_mu 0.834
_exptl_absorpt_correction_T_max 0.9754
_exptl_absorpt_correction_T_min 0.851
_exptl_absorpt_correction_type empirical
_exptl_absorpt_process_details 'ABSCOR (Higashi, 1995)'
_exptl_crystal_colour green
_exptl_crystal_density_diffrn 1.473
_exptl_crystal_density_method 'not measured'
_exptl_crystal_description block
_exptl_crystal_F_000 684
_exptl_crystal_size_max 0.2
_exptl_crystal_size_mid 0.12
_exptl_crystal_size_min 0.03
_refine_diff_density_max 0.415
_refine_diff_density_min -0.605
_refine_diff_density_rms 0.067
_refine_ls_extinction_method none
_refine_ls_goodness_of_fit_ref 1.022
_refine_ls_hydrogen_treatment constr
_refine_ls_matrix_type full
_refine_ls_number_parameters 461
_refine_ls_number_reflns 8285
_refine_ls_number_restraints 66
_refine_ls_restrained_S_all 1.02
_refine_ls_R_factor_all 0.0696
_refine_ls_R_factor_gt 0.0392
_refine_ls_shift/su_max 0.001
_refine_ls_shift/su_mean 0.000
_refine_ls_structure_factor_coef Fsqd
_refine_ls_weighting_details 'calc w=1/[\s^2^(Fo^2^)+(0.0439P)^2^+0.0000P] where P=(Fo^2^+2Fc^2^)/3'
_refine_ls_weighting_scheme calc
_refine_ls_wR_factor_gt 0.0815
_refine_ls_wR_factor_ref 0.0886
_reflns_number_gt 5813
_reflns_number_total 8285
_reflns_threshold_expression >2sigma(I)
_cod_data_source_file cg201141k_si_002.cif
_cod_data_source_block azobenzene
_cod_depositor_comments
;
The following automatic conversions were performed:

'_symmetry_cell_setting' value 'Triclinic' changed to 'triclinic'
according to /home/saulius/struct/CIF-dictionaries/cif_core.dic
dictionary named 'cif_core.dic' version 2.4.1 from
2010-06-29.

'_diffrn_radiation_probe' value 'X-ray' changed to
'x-ray' according to
/home/saulius/struct/CIF-dictionaries/cif_core.dic dictionary named
'cif_core.dic' version 2.4.1 from 2010-06-29.

Automatic conversion script
Id: cif_fix_values 1715 2011-07-08 13:25:40Z adriana 
;
_cod_database_code 4501360

loop_
_symmetry_equiv_pos_as_xyz
'x, y, z'
'-x, -y, -z'

loop_
_atom_site_label
_atom_site_type_symbol
_atom_site_fract_x
_atom_site_fract_y
_atom_site_fract_z
_atom_site_U_iso_or_equiv
_atom_site_adp_type
_atom_site_occupancy
_atom_site_symmetry_multiplicity
_atom_site_calc_flag
_atom_site_refinement_flags
_atom_site_disorder_assembly
_atom_site_disorder_group
C40 C 0.2825(4) 0.8350(3) 0.62093(12) 0.0357(5) Uani 1 1 d . . .
H40 H 0.4141 0.826 0.573 0.043 Uiso 1 1 calc R . .
C1 C -0.2904(3) 0.93662(18) 0.06012(10) 0.0172(4) Uani 1 1 d . . .
C2 C 0.2903(3) 0.56195(19) -0.05970(10) 0.0185(4) Uani 1 1 d . . .
C11 C -0.1208(4) 0.8212(2) 0.15755(11) 0.0257(4) Uani 1 1 d . . .
H11 H -0.2017 0.8674 0.1568 0.031 Uiso 1 1 calc R . .
C12 C -0.1284(4) 0.8264(2) 0.21406(11) 0.0257(4) Uani 1 1 d . . .
H12 H -0.2164 0.8732 0.2514 0.031 Uiso 1 1 calc R . .
C13 C -0.0064(3) 0.7626(2) 0.21618(10) 0.0221(4) Uani 1 1 d . . .
C14 C 0.1131(4) 0.6925(2) 0.16020(11) 0.0263(4) Uani 1 1 d . . .
H14 H 0.197 0.6462 0.1593 0.032 Uiso 1 1 calc R . .
C15 C 0.1091(4) 0.6907(2) 0.10607(11) 0.0240(4) Uani 1 1 d . . .
H15 H 0.1911 0.6422 0.0689 0.029 Uiso 1 1 calc R . .
C16 C -0.0002(4) 0.7721(2) 0.27401(10) 0.0228(4) Uani 1 1 d . . .
C17 C -0.2010(4) 0.7765(2) 0.34629(11) 0.0281(4) Uani 1 1 d . . .
H17 H -0.3474 0.7686 0.3594 0.034 Uiso 1 1 calc R . .
C18 C -0.1892(4) 0.7923(2) 0.39889(11) 0.0286(5) Uani 1 1 d . . .
H18 H -0.3274 0.7941 0.4476 0.034 Uiso 1 1 calc R . .
C19 C 0.0260(4) 0.8056(2) 0.38013(11) 0.0253(4) Uani 1 1 d . . .
C20 C 0.2248(4) 0.7993(2) 0.30865(11) 0.0318(5) Uani 1 1 d . . .
H20 H 0.3706 0.8067 0.2958 0.038 Uiso 1 1 calc R . .
C21 C 0.2129(4) 0.7823(2) 0.25614(11) 0.0307(5) Uani 1 1 d . . .
H21 H 0.3497 0.7777 0.2079 0.037 Uiso 1 1 calc R . .
C22 C 0.0474(4) 0.8277(2) 0.43450(11) 0.0260(4) Uani 1 1 d . . .
C31 C -0.1691(3) 0.7601(2) 0.93993(10) 0.0220(4) Uani 1 1 d . . .
H31 H -0.3235 0.7362 0.9894 0.026 Uiso 1 1 calc R . .
C32 C -0.1591(4) 0.7793(2) 0.88412(11) 0.0236(4) Uani 1 1 d . . .
H32 H -0.3043 0.7691 0.896 0.028 Uiso 1 1 calc R . .
C33 C 0.0641(4) 0.8138(2) 0.81020(11) 0.0230(4) Uani 1 1 d . . .
C34 C 0.2682(4) 0.8264(3) 0.79760(12) 0.0344(5) Uani 1 1 d . . .
H34 H 0.4246 0.8492 0.7487 0.041 Uiso 1 1 calc R . .
C35 C 0.2417(4) 0.8054(2) 0.85700(11) 0.0306(5) Uani 1 1 d . . .
H35 H 0.3835 0.8141 0.8468 0.037 Uiso 1 1 calc R . .
C36 C 0.0816(4) 0.8340(2) 0.74863(11) 0.0233(4) Uani 1 1 d . . .
C37 C -0.0952(4) 0.8680(2) 0.76067(11) 0.0297(5) Uani 1 1 d . . .
H37 H -0.2222 0.8822 0.8077 0.036 Uiso 1 1 calc R . .
C38 C -0.0858(4) 0.8809(2) 0.70450(11) 0.0300(5) Uani 1 1 d . . .
H38 H -0.2071 0.9037 0.7135 0.036 Uiso 1 1 calc R . .
C39 C 0.0985(4) 0.8612(2) 0.63502(11) 0.0246(4) Uani 1 1 d . . .
C41 C 0.2735(4) 0.8220(3) 0.67743(12) 0.0364(6) Uani 1 1 d . . .
H41 H 0.4006 0.8045 0.6673 0.044 Uiso 1 1 calc R . .
C42 C 0.0945(4) 0.8662(2) 0.57692(11) 0.0259(4) Uani 1 1 d . . .
N1 N -0.2166(3) 0.86593(15) 0.06501(8) 0.0188(3) Uani 1 1 d . . .
N2 N 0.2168(3) 0.64712(16) -0.03545(9) 0.0207(3) Uani 1 1 d . . .
N11 N -0.0054(3) 0.75434(16) 0.10355(8) 0.0190(3) Uani 1 1 d . . .
N31 N 0.0274(3) 0.77342(16) 0.92798(9) 0.0205(3) Uani 1 1 d . . .
O11 O -0.1426(3) 0.83149(17) 0.50014(8) 0.0345(4) Uani 1 1 d . . .
H211 H -0.1109 0.8444 0.5262 0.052 Uiso 1 1 calc R . .
O12 O 0.2464(3) 0.84271(18) 0.41462(8) 0.0378(4) Uani 1 1 d . . .
O31 O -0.0879(3) 0.87533(16) 0.59327(8) 0.0314(3) Uani 1 1 d . . .
O32 O 0.2797(3) 0.85624(19) 0.51216(8) 0.0408(4) Uani 1 1 d . . .
H232 H 0.26 0.8603 0.4837 0.061 Uiso 1 1 calc R . .
S1 S -0.39113(9) 1.03496(5) 0.05062(3) 0.02146(10) Uani 1 1 d . . .
S2 S 0.39118(9) 0.44024(5) -0.09304(3) 0.02433(11) Uani 1 1 d . . .
Ni1 Ni 0.00679(4) 0.75926(2) 0.016764(13) 0.01633(7) Uani 1 1 d . . .
C101 C 0.457(7) 0.460(5) 0.2646(19) 0.097(7) Uani 0.35(3) 1 d PU A 1
H101 H 0.5702 0.4561 0.2139 0.117 Uiso 0.35(3) 1 calc PR A 1
C102 C 0.244(7) 0.471(5) 0.2948(18) 0.092(6) Uani 0.35(3) 1 d PU A 1
H102 H 0.2028 0.4679 0.2672 0.11 Uiso 0.35(3) 1 calc PR A 1
C103 C 0.093(5) 0.488(3) 0.3661(13) 0.080(5) Uani 0.35(3) 1 d PU A 1
H103 H -0.0471 0.5063 0.3865 0.096 Uiso 0.35(3) 1 calc PR A 1
C104 C 0.140(5) 0.480(2) 0.4086(10) 0.068(5) Uani 0.35(3) 1 d PU A 1
C105 C 0.354(5) 0.467(3) 0.3803(14) 0.076(5) Uani 0.35(3) 1 d PU A 1
H105 H 0.3868 0.469 0.4101 0.092 Uiso 0.35(3) 1 calc PR A 1
C106 C 0.519(6) 0.452(4) 0.3079(16) 0.093(6) Uani 0.35(3) 1 d PU A 1
H106 H 0.6619 0.437 0.2873 0.112 Uiso 0.35(3) 1 calc PR A 1
N101 N -0.025(5) 0.5007(11) 0.4819(12) 0.080(7) Uani 0.35(3) 1 d PU . 1
C111 C 0.507(3) 0.454(2) 0.2599(8) 0.058(2) Uani 0.65(3) 1 d PU A 2
H111 H 0.603 0.4458 0.2099 0.069 Uiso 0.65(3) 1 calc PR A 2
C112 C 0.292(3) 0.476(3) 0.2981(9) 0.062(3) Uani 0.65(3) 1 d PU A 2
H112 H 0.2418 0.4842 0.2742 0.075 Uiso 0.65(3) 1 calc PR A 2
C113 C 0.149(3) 0.4859(15) 0.3729(6) 0.063(2) Uani 0.65(3) 1 d PU A 2
H113 H -0.0001 0.4991 0.3992 0.076 Uiso 0.65(3) 1 calc PR A 2
C114 C 0.222(2) 0.4768(12) 0.4080(5) 0.054(2) Uani 0.65(3) 1 d PU A 2
C115 C 0.436(2) 0.4546(13) 0.3697(6) 0.056(2) Uani 0.65(3) 1 d PU A 2
H115 H 0.4873 0.4469 0.3936 0.067 Uiso 0.65(3) 1 calc PR A 2
C116 C 0.581(2) 0.4434(16) 0.2947(6) 0.059(2) Uani 0.65(3) 1 d PU A 2
H116 H 0.7282 0.4288 0.2685 0.07 Uiso 0.65(3) 1 calc PR A 2
N111 N 0.095(2) 0.4861(6) 0.4834(6) 0.063(2) Uani 0.65(3) 1 d PU . 2

loop_
_atom_site_aniso_label
_atom_site_aniso_U_11
_atom_site_aniso_U_22
_atom_site_aniso_U_33
_atom_site_aniso_U_23
_atom_site_aniso_U_13
_atom_site_aniso_U_12
C40 0.0275(11) 0.0687(17) 0.0181(10) -0.0137(10) -0.0158(10) 0.0260(12)
C1 0.0163(8) 0.0207(9) 0.0159(9) -0.0050(7) -0.0117(8) 0.0072(7)
C2 0.0151(8) 0.0232(9) 0.0164(9) -0.0027(7) -0.0109(8) 0.0061(7)
C11 0.0326(11) 0.0332(11) 0.0307(11) -0.0146(9) -0.0261(10) 0.0219(9)
C12 0.0300(11) 0.0357(11) 0.0263(10) -0.0154(9) -0.0227(10) 0.0201(9)
C13 0.0209(9) 0.0302(10) 0.0186(9) -0.0044(8) -0.0148(8) 0.0096(8)
C14 0.0313(11) 0.0369(12) 0.0239(10) -0.0083(9) -0.0209(10) 0.0212(10)
C15 0.0294(11) 0.0311(11) 0.0207(10) -0.0097(8) -0.0186(9) 0.0178(9)
C16 0.0226(10) 0.0314(11) 0.0186(9) -0.0059(8) -0.0152(9) 0.0115(8)
C17 0.0237(10) 0.0455(13) 0.0248(10) -0.0129(9) -0.0188(9) 0.0180(9)
C18 0.0237(10) 0.0494(13) 0.0177(10) -0.0107(9) -0.0147(9) 0.0180(10)
C19 0.0276(10) 0.0350(11) 0.0200(10) -0.0067(8) -0.0186(9) 0.0125(9)
C20 0.0255(11) 0.0557(15) 0.0223(11) -0.0085(10) -0.0179(10) 0.0194(11)
C21 0.0249(10) 0.0542(15) 0.0193(10) -0.0103(9) -0.0162(9) 0.0194(10)
C22 0.0268(10) 0.0360(12) 0.0200(10) -0.0057(8) -0.0179(9) 0.0117(9)
C31 0.0174(9) 0.0306(11) 0.0181(9) -0.0067(8) -0.0122(8) 0.0095(8)
C32 0.0197(9) 0.0329(11) 0.0240(10) -0.0071(8) -0.0172(9) 0.0099(8)
C33 0.0227(10) 0.0339(11) 0.0215(10) -0.0112(8) -0.0177(9) 0.0141(9)
C34 0.0218(10) 0.0686(17) 0.0188(10) -0.0132(10) -0.0147(9) 0.0219(11)
C35 0.0229(10) 0.0570(15) 0.0218(10) -0.0119(10) -0.0173(9) 0.0208(10)
C36 0.0217(10) 0.0351(11) 0.0202(9) -0.0092(8) -0.0169(9) 0.0118(9)
C37 0.0262(11) 0.0507(14) 0.0225(10) -0.0134(9) -0.0189(10) 0.0201(10)
C38 0.0285(11) 0.0495(14) 0.0268(11) -0.0128(10) -0.0226(10) 0.0207(10)
C39 0.0233(10) 0.0377(12) 0.0192(9) -0.0076(8) -0.0169(9) 0.0122(9)
C41 0.0286(11) 0.0717(17) 0.0237(11) -0.0157(11) -0.0198(10) 0.0296(12)
C42 0.0265(10) 0.0344(11) 0.0218(10) -0.0064(8) -0.0185(9) 0.0114(9)
N1 0.0187(8) 0.0217(8) 0.0171(8) -0.0046(6) -0.0127(7) 0.0079(6)
N2 0.0187(8) 0.0230(8) 0.0218(8) -0.0068(6) -0.0141(7) 0.0095(7)
N11 0.0214(8) 0.0224(8) 0.0188(8) -0.0053(6) -0.0150(7) 0.0111(7)
N31 0.0205(8) 0.0282(9) 0.0204(8) -0.0089(7) -0.0160(7) 0.0123(7)
O11 0.0350(9) 0.0593(11) 0.0233(8) -0.0160(7) -0.0234(7) 0.0244(8)
O12 0.0293(8) 0.0669(12) 0.0271(8) -0.0104(8) -0.0228(7) 0.0189(8)
O31 0.0344(8) 0.0470(10) 0.0304(8) -0.0140(7) -0.0268(8) 0.0220(7)
O32 0.0341(9) 0.0790(13) 0.0216(8) -0.0155(8) -0.0218(8) 0.0274(9)
S1 0.0211(2) 0.0229(2) 0.0268(3) -0.00412(19) -0.0178(2) 0.0109(2)
S2 0.0208(2) 0.0213(2) 0.0267(3) -0.0084(2) -0.0136(2) 0.0122(2)
Ni1 0.01918(12) 0.01934(12) 0.01672(12) -0.00661(9) -0.01351(11) 0.01101(10)
C101 0.103(13) 0.054(11) 0.045(8) -0.003(7) -0.028(8) 0.001(10)
C102 0.111(14) 0.046(8) 0.052(6) -0.006(6) -0.041(8) 0.005(12)
C103 0.108(11) 0.047(7) 0.059(6) -0.005(5) -0.052(6) 0.018(8)
C104 0.077(10) 0.036(6) 0.042(5) 0.000(5) -0.031(6) 0.001(8)
C105 0.081(13) 0.049(10) 0.050(8) 0.005(7) -0.035(9) 0.002(10)
C106 0.076(11) 0.052(9) 0.056(9) 0.005(7) -0.015(8) 0.007(8)
N101 0.116(11) 0.035(4) 0.047(7) -0.012(4) -0.045(7) 0.018(5)
C111 0.076(6) 0.032(3) 0.038(4) -0.005(3) -0.033(4) 0.011(4)
C112 0.081(6) 0.047(5) 0.049(4) -0.011(3) -0.042(4) 0.023(5)
C113 0.093(6) 0.045(3) 0.052(4) -0.013(3) -0.047(4) 0.034(4)
C114 0.066(6) 0.033(3) 0.040(3) -0.005(3) -0.033(4) 0.008(5)
C115 0.067(6) 0.031(3) 0.039(4) -0.001(2) -0.030(4) 0.005(4)
C116 0.064(5) 0.035(3) 0.032(4) 0.003(3) -0.022(4) 0.005(4)
N111 0.083(5) 0.042(3) 0.047(4) -0.011(2) -0.040(4) 0.024(3)

loop_
_atom_type_symbol
_atom_type_description
_atom_type_scat_dispersion_real
_atom_type_scat_dispersion_imag
_atom_type_scat_source
C C 0.003 0.002 'International Tables Vol C Tables 4.2.6.8 and 6.1.1.4'
H H 0 0 'International Tables Vol C Tables 4.2.6.8 and 6.1.1.4'
N N 0.006 0.003 'International Tables Vol C Tables 4.2.6.8 and 6.1.1.4'
O O 0.011 0.006 'International Tables Vol C Tables 4.2.6.8 and 6.1.1.4'
S S 0.125 0.123 'International Tables Vol C Tables 4.2.6.8 and 6.1.1.4'
Ni Ni 0.339 1.112 'International Tables Vol C Tables 4.2.6.8 and 6.1.1.4'

loop_
_geom_angle_atom_site_label_1
_geom_angle_atom_site_label_2
_geom_angle_atom_site_label_3
_geom_angle
_geom_angle_site_symmetry_1
_geom_angle_site_symmetry_3
C39 C40 C41 119.71(19) . .
C39 C40 H40 120.1 . .
C41 C40 H40 120.1 . .
N1 C1 S1 178.10(16) . .
N2 C2 S2 179.3(2) . .
N11 C11 C12 123.82(18) . .
N11 C11 H11 118.1 . .
C12 C11 H11 118.1 . .
C11 C12 C13 119.98(18) . .
C11 C12 H12 120 . .
C13 C12 H12 120 . .
C12 C13 C14 116.30(17) . .
C12 C13 C16 121.29(17) . .
C14 C13 C16 122.40(17) . .
C15 C14 C13 120.10(18) . .
C15 C14 H14 120 . .
C13 C14 H14 120 . .
N11 C15 C14 123.36(18) . .
N11 C15 H15 118.3 . .
C14 C15 H15 118.3 . .
C21 C16 C17 118.46(17) . .
C21 C16 C13 120.02(17) . .
C17 C16 C13 121.47(17) . .
C18 C17 C16 121.10(18) . .
C18 C17 H17 119.4 . .
C16 C17 H17 119.4 . .
C17 C18 C19 120.05(18) . .
C17 C18 H18 120 . .
C19 C18 H18 120 . .
C20 C19 C18 119.02(17) . .
C20 C19 C22 119.67(18) . .
C18 C19 C22 121.30(18) . .
C21 C20 C19 121.08(19) . .
C21 C20 H20 119.5 . .
C19 C20 H20 119.5 . .
C20 C21 C16 120.26(19) . .
C20 C21 H21 119.9 . .
C16 C21 H21 119.9 . .
O12 C22 O11 123.64(18) . .
O12 C22 C19 119.08(18) . .
O11 C22 C19 117.27(17) . .
N31 C31 C32 123.61(18) . .
N31 C31 H31 118.2 . .
C32 C31 H31 118.2 . .
C31 C32 C33 120.38(17) . .
C31 C32 H32 119.8 . .
C33 C32 H32 119.8 . .
C34 C33 C32 116.12(17) . .
C34 C33 C36 121.98(18) . .
C32 C33 C36 121.89(17) . .
C35 C34 C33 119.72(19) . .
C35 C34 H34 120.1 . .
C33 C34 H34 120.1 . .
N31 C35 C34 124.04(18) . .
N31 C35 H35 118 . .
C34 C35 H35 118 . .
C41 C36 C37 117.77(18) . .
C41 C36 C33 121.90(17) . .
C37 C36 C33 120.33(17) . .
C38 C37 C36 120.46(19) . .
C38 C37 H37 119.8 . .
C36 C37 H37 119.8 . .
C37 C38 C39 121.07(19) . .
C37 C38 H38 119.5 . .
C39 C38 H38 119.5 . .
C40 C39 C38 119.25(18) . .
C40 C39 C42 120.73(18) . .
C38 C39 C42 120.02(17) . .
C40 C41 C36 121.55(19) . .
C40 C41 H41 119.2 . .
C36 C41 H41 119.2 . .
O31 C42 O32 123.50(18) . .
O31 C42 C39 119.55(18) . .
O32 C42 C39 116.91(17) . .
C1 N1 Ni1 149.72(14) . .
C2 N2 Ni1 165.19(16) . .
C11 N11 C15 116.42(16) . .
C11 N11 Ni1 120.70(12) . .
C15 N11 Ni1 122.82(12) . .
C31 N31 C35 116.12(16) . .
C31 N31 Ni1 121.97(13) . 1_556
C35 N31 Ni1 121.75(12) . 1_556
C22 O11 H211 109.5 . .
C42 O32 H232 109.5 . .
C1 S1 Ni1 96.25(7) . 2_575
C2 S2 Ni1 101.23(7) . 2_565
N2 Ni1 N1 174.80(6) . .
N2 Ni1 N11 92.76(6) . .
N1 Ni1 N11 91.89(6) . .
N2 Ni1 N31 88.35(6) . 1_554
N1 Ni1 N31 87.09(6) . 1_554
N11 Ni1 N31 177.50(6) . 1_554
N2 Ni1 S1 89.38(5) . 2_575
N1 Ni1 S1 93.17(5) . 2_575
N11 Ni1 S1 87.05(5) . 2_575
N31 Ni1 S1 90.73(5) 1_554 2_575
N2 Ni1 S2 93.53(5) . 2_565
N1 Ni1 S2 84.18(5) . 2_565
N11 Ni1 S2 89.64(5) . 2_565
N31 Ni1 S2 92.52(5) 1_554 2_565
S1 Ni1 S2 175.690(19) 2_575 2_565
C102 C101 C106 123(3) . .
C102 C101 H101 118.6 . .
C106 C101 H101 118.6 . .
C101 C102 C103 118(3) . .
C101 C102 H102 121 . .
C103 C102 H102 121 . .
C102 C103 C104 121(2) . .
C102 C103 H103 119.4 . .
C104 C103 H103 119.4 . .
C103 C104 C105 122.4(17) . .
C103 C104 N101 117(2) . .
C105 C104 N101 120(2) . .
C106 C105 C104 120(2) . .
C106 C105 H105 120.2 . .
C104 C105 H105 120.2 . .
C105 C106 C101 116(2) . .
C105 C106 H106 122.2 . .
C101 C106 H106 122.2 . .
N101 N101 C104 117(4) 2_566 .
C116 C111 C112 119.8(12) . .
C116 C111 H111 120.1 . .
C112 C111 H111 120.1 . .
C111 C112 C113 119.8(9) . .
C111 C112 H112 120.1 . .
C113 C112 H112 120.1 . .
C114 C113 C112 120.8(9) . .
C114 C113 H113 119.6 . .
C112 C113 H113 119.6 . .
C113 C114 C115 119.2(8) . .
C113 C114 N111 126.5(9) . .
C115 C114 N111 114.2(8) . .
C114 C115 C116 120.2(8) . .
C114 C115 H115 119.9 . .
C116 C115 H115 119.9 . .
C111 C116 C115 120.1(10) . .
C111 C116 H116 120 . .
C115 C116 H116 120 . .
N111 N111 C114 113.5(17) 2_566 .

loop_
_geom_bond_atom_site_label_1
_geom_bond_atom_site_label_2
_geom_bond_distance
_geom_bond_site_symmetry_2
C40 C39 1.387(3) .
C40 C41 1.396(3) .
C40 H40 0.95 .
C1 N1 1.168(2) .
C1 S1 1.6476(19) .
C2 N2 1.165(2) .
C2 S2 1.6475(19) .
C11 N11 1.347(2) .
C11 C12 1.385(3) .
C11 H11 0.95 .
C12 C13 1.398(3) .
C12 H12 0.95 .
C13 C14 1.403(3) .
C13 C16 1.490(2) .
C14 C15 1.388(3) .
C14 H14 0.95 .
C15 N11 1.350(2) .
C15 H15 0.95 .
C16 C21 1.403(3) .
C16 C17 1.405(3) .
C17 C18 1.389(3) .
C17 H17 0.95 .
C18 C19 1.398(3) .
C18 H18 0.95 .
C19 C20 1.397(3) .
C19 C22 1.489(3) .
C20 C21 1.387(3) .
C20 H20 0.95 .
C21 H21 0.95 .
C22 O12 1.255(2) .
C22 O11 1.293(2) .
C31 N31 1.342(2) .
C31 C32 1.386(3) .
C31 H31 0.95 .
C32 C33 1.402(3) .
C32 H32 0.95 .
C33 C34 1.395(3) .
C33 C36 1.492(3) .
C34 C35 1.392(3) .
C34 H34 0.95 .
C35 N31 1.347(3) .
C35 H35 0.95 .
C36 C41 1.399(3) .
C36 C37 1.404(3) .
C37 C38 1.385(3) .
C37 H37 0.95 .
C38 C39 1.392(3) .
C38 H38 0.95 .
C39 C42 1.495(3) .
C41 H41 0.95 .
C42 O31 1.259(2) .
C42 O32 1.293(2) .
N1 Ni1 2.0500(16) .
N2 Ni1 2.0318(16) .
N11 Ni1 2.1319(15) .
N31 Ni1 2.1491(16) 1_556
O11 H211 0.84 .
O32 H232 0.84 .
S1 Ni1 2.5296(7) 2_575
S2 Ni1 2.5323(8) 2_565
Ni1 N31 2.1491(16) 1_554
Ni1 S1 2.5296(7) 2_575
Ni1 S2 2.5323(8) 2_565
C101 C102 1.36(4) .
C101 C106 1.49(4) .
C101 H101 0.95 .
C102 C103 1.37(4) .
C102 H102 0.95 .
C103 C104 1.38(2) .
C103 H103 0.95 .
C104 C105 1.39(2) .
C104 N101 1.42(3) .
C105 C106 1.39(3) .
C105 H105 0.95 .
C106 H106 0.95 .
N101 N101 1.23(6) 2_566
C111 C116 1.376(17) .
C111 C112 1.388(15) .
C111 H111 0.95 .
C112 C113 1.416(16) .
C112 H112 0.95 .
C113 C114 1.377(10) .
C113 H113 0.95 .
C114 C115 1.387(10) .
C114 N111 1.442(16) .
C115 C116 1.423(11) .
C115 H115 0.95 .
C116 H116 0.95 .
N111 N111 1.27(3) 2_566
